data_4345440
loop_
_publ_author_name
'Parvin, Nasrina'
'Pal, Shiv'
'Khan, Shabana'
'Das, Shubhajit'
'Pati, Swapan K.'
'Roesky, Herbert W.'

_publ_section_title
;
 Unique Approach to Copper(I) Silylene Chalcogenone Complexes.
;
_journal_issue 3
_journal_name_full 'Inorganic chemistry'
_journal_page_first 1706
_journal_page_last 1712
_journal_paper_doi 10.1021/acs.inorgchem.6b02833
_journal_volume 56
_journal_year 2017
_chemical_formula_moiety 'C21 H41 Br Cu N3 S Si3'
_chemical_formula_sum 'C21 H41 Br Cu N3 S Si3'
_chemical_formula_weight 595.35
_space_group_crystal_system monoclinic
_space_group_IT_number 14
_space_group_name_Hall '-P 2ybc'
_space_group_name_H-M_alt 'P 1 21/c 1'
_symmetry_space_group_name_Hall '-P 2ybc'
_symmetry_space_group_name_H-M 'P 1 21/c 1'
_atom_sites_solution_hydrogens geom
_audit_creation_method SHELXL-2014/7
_cell_angle_alpha 90
_cell_angle_beta 92.758(2)
_cell_angle_gamma 90
_cell_formula_units_Z 4
_cell_length_a 19.1905(6)
_cell_length_b 9.1326(3)
_cell_length_c 18.2543(6)
_cell_measurement_reflns_used 9901
_cell_measurement_temperature 100(2)
_cell_measurement_theta_max 24.99
_cell_measurement_theta_min 2.43
_cell_volume 3195.53(18)
_computing_structure_refinement 'SHELXL-2014/7 (Sheldrick, 2014)'
_diffrn_ambient_temperature 100(2)
_diffrn_measured_fraction_theta_full 1.000
_diffrn_measured_fraction_theta_max 1.000
_diffrn_measurement_device_type 'Bruker APEX-II CCD'
_diffrn_measurement_method '\f and \w scans'
_diffrn_radiation_type MoK\a
_diffrn_radiation_wavelength 0.71073
_diffrn_reflns_av_R_equivalents 0.0617
_diffrn_reflns_av_unetI/netI 0.0206
_diffrn_reflns_Laue_measured_fraction_full 1.000
_diffrn_reflns_Laue_measured_fraction_max 1.000
_diffrn_reflns_limit_h_max 23
_diffrn_reflns_limit_h_min -23
_diffrn_reflns_limit_k_max 10
_diffrn_reflns_limit_k_min -10
_diffrn_reflns_limit_l_max 21
_diffrn_reflns_limit_l_min -21
_diffrn_reflns_number 123182
_diffrn_reflns_point_group_measured_fraction_full 1.000
_diffrn_reflns_point_group_measured_fraction_max 1.000
_diffrn_reflns_theta_full 25.242
_diffrn_reflns_theta_max 25.242
_diffrn_reflns_theta_min 2.234
_exptl_absorpt_coefficient_mu 2.124
_exptl_absorpt_correction_type multi-scan
_exptl_absorpt_process_details 'Sheldrick, G. M. (2012) SADABS. Bruker AXS Inc., Madison, Wisconsin, USA.'
_exptl_crystal_colour colorless
_exptl_crystal_density_diffrn 1.237
_exptl_crystal_description block
_exptl_crystal_F_000 1240
_exptl_crystal_size_max 0.100
_exptl_crystal_size_mid 0.100
_exptl_crystal_size_min 0.100
_exptl_transmission_factor_max 0.1876
_exptl_transmission_factor_min 0.1540
_platon_squeeze_details
;
TITL q1_a.res in P2(1)/c
CELL   19.1905    9.1326   18.2543     90.00     92.76     90.00
SPGR P21/c
# Solvent Accessible Volume =     422.6
# Electrons Found in S.A.V. =     101.3
# Note: Atoms in Void as Cxxx and Qxxx all others
C101 0.563 0.437 0.020 !       6.51 eA-3
C102 0.435 0.424 0.048 !       4.89 eA-3
C103 0.504 0.406 0.042 !       4.68 eA-3
C104 0.502 0.281 0.101 !       2.79 eA-3
Q105 0.219 0.667 0.143 !       1.21 eA-3
Q106 0.175 0.531 0.232 !       1.08 eA-3
Q107 0.262 0.697 0.121 !       0.56 eA-3
Q108 0.689 0.216 0.346 !       0.55 eA-3
;
_refine_diff_density_max 1.255
_refine_diff_density_min -0.388
_refine_diff_density_rms 0.061
_refine_ls_extinction_method none
_refine_ls_goodness_of_fit_ref 1.031
_refine_ls_hydrogen_treatment constr
_refine_ls_matrix_type full
_refine_ls_number_parameters 283
_refine_ls_number_reflns 5768
_refine_ls_number_restraints 0
_refine_ls_restrained_S_all 1.031
_refine_ls_R_factor_all 0.0425
_refine_ls_R_factor_gt 0.0357
_refine_ls_shift/su_max 0.013
_refine_ls_shift/su_mean 0.000
_refine_ls_structure_factor_coef Fsqd
_refine_ls_weighting_details 'w=1/[\s^2^(Fo^2^)+(0.0212P)^2^+6.7501P] where P=(Fo^2^+2Fc^2^)/3'
_refine_ls_weighting_scheme calc
_refine_ls_wR_factor_gt 0.0690
_refine_ls_wR_factor_ref 0.0718
_reflns_Friedel_coverage 0.000
_reflns_number_gt 5341
_reflns_number_total 5768
_reflns_threshold_expression 'I > 2\s(I)'
_cod_data_source_file ic6b02833_si_002.cif
_cod_data_source_block q1_a_sqd
_cod_database_code 4345440
_shelx_shelxl_version_number 2014/7
_shelx_space_group_comment
;
The symmetry employed for this shelxl refinement is uniquely defined
by the following loop, which should always be used as a source of
symmetry information in preference to the above space-group names.
They are only intended as comments.
;
_shelx_estimated_absorpt_t_min 0.816
_shelx_estimated_absorpt_t_max 0.816
_platon_squeeze_void_probe_radius 1.20

loop_
_space_group_symop_operation_xyz
'x, y, z'
'-x, y+1/2, -z+1/2'
'-x, -y, -z'
'x, -y-1/2, z-1/2'

loop_
_atom_site_label
_atom_site_type_symbol
_atom_site_fract_x
_atom_site_fract_y
_atom_site_fract_z
_atom_site_U_iso_or_equiv
_atom_site_adp_type
_atom_site_occupancy
_atom_site_site_symmetry_order
_atom_site_calc_flag
_atom_site_refinement_flags_posn
_atom_site_refinement_flags_adp
Br1 Br 0.30394(2) 0.68175(3) 0.12206(2) 0.02661(8) Uani 1 1 d . .
Cu1 Cu 0.22207(2) 0.59005(4) 0.19175(2) 0.02235(9) Uani 1 1 d . .
Si1 Si 0.18157(4) 0.35992(8) 0.32493(4) 0.01577(15) Uani 1 1 d . .
S1 S 0.13842(4) 0.51173(9) 0.25362(4) 0.03021(18) Uani 1 1 d . .
Si2 Si 0.14852(4) 0.13374(8) 0.44197(4) 0.02008(17) Uani 1 1 d . .
Si3 Si 0.03250(4) 0.31086(10) 0.35991(4) 0.02508(18) Uani 1 1 d . .
N1 N 0.25436(11) 0.2585(2) 0.29010(11) 0.0161(5) Uani 1 1 d . .
N2 N 0.26063(11) 0.4249(2) 0.37279(11) 0.0165(5) Uani 1 1 d . .
N3 N 0.12338(11) 0.2663(2) 0.37456(11) 0.0179(5) Uani 1 1 d . .
C1 C 0.29946(13) 0.3439(3) 0.32930(13) 0.0167(5) Uani 1 1 d . .
C2 C 0.27853(14) 0.5476(3) 0.42439(15) 0.0218(6) Uani 1 1 d . .
C3 C 0.37648(13) 0.3534(3) 0.32385(14) 0.0170(5) Uani 1 1 d . .
C4 C 0.42055(14) 0.2624(3) 0.36584(14) 0.0221(6) Uani 1 1 d . .
H4 H 0.4019 0.1920 0.3961 0.027 Uiso 1 1 calc R U
C5 C 0.21630(15) 0.5587(3) 0.47394(17) 0.0297(7) Uani 1 1 d . .
H5A H 0.1742 0.5735 0.4442 0.045 Uiso 1 1 calc R U
H5B H 0.2232 0.6398 0.5070 0.045 Uiso 1 1 calc R U
H5C H 0.2126 0.4698 0.5016 0.045 Uiso 1 1 calc R U
C6 C 0.26553(15) 0.1474(3) 0.23238(15) 0.0230(6) Uani 1 1 d . .
C7 C 0.24504(15) 0.1198(3) 0.45932(15) 0.0268(7) Uani 1 1 d . .
H7A H 0.2666 0.0989 0.4141 0.040 Uiso 1 1 calc R U
H7B H 0.2554 0.0427 0.4938 0.040 Uiso 1 1 calc R U
H7C H 0.2627 0.2109 0.4789 0.040 Uiso 1 1 calc R U
C8 C 0.34510(15) 0.5169(3) 0.47129(16) 0.0268(6) Uani 1 1 d . .
H8A H 0.3422 0.4213 0.4929 0.040 Uiso 1 1 calc R U
H8B H 0.3502 0.5891 0.5094 0.040 Uiso 1 1 calc R U
H8C H 0.3846 0.5208 0.4411 0.040 Uiso 1 1 calc R U
C9 C 0.49221(15) 0.2765(3) 0.36259(16) 0.0282(7) Uani 1 1 d . .
H9 H 0.5217 0.2152 0.3905 0.034 Uiso 1 1 calc R U
C10 C 0.11846(17) -0.0524(3) 0.41170(17) 0.0328(7) Uani 1 1 d . .
H10A H 0.0688 -0.0516 0.4027 0.049 Uiso 1 1 calc R U
H10B H 0.1307 -0.1225 0.4494 0.049 Uiso 1 1 calc R U
H10C H 0.1405 -0.0787 0.3675 0.049 Uiso 1 1 calc R U
C11 C 0.28503(16) 0.6901(3) 0.38155(18) 0.0320(7) Uani 1 1 d . .
H11A H 0.3243 0.6840 0.3510 0.048 Uiso 1 1 calc R U
H11B H 0.2916 0.7702 0.4152 0.048 Uiso 1 1 calc R U
H11C H 0.2433 0.7057 0.3514 0.048 Uiso 1 1 calc R U
C12 C 0.40416(15) 0.4586(3) 0.27860(16) 0.0273(7) Uani 1 1 d . .
H12 H 0.3748 0.5195 0.2504 0.033 Uiso 1 1 calc R U
C13 C 0.11464(16) 0.1834(4) 0.53298(15) 0.0298(7) Uani 1 1 d . .
H13A H 0.1270 0.2829 0.5446 0.045 Uiso 1 1 calc R U
H13B H 0.1347 0.1195 0.5700 0.045 Uiso 1 1 calc R U
H13C H 0.0648 0.1733 0.5311 0.045 Uiso 1 1 calc R U
C14 C 0.01697(16) 0.5005(4) 0.39354(17) 0.0354(8) Uani 1 1 d . .
H14A H 0.0315 0.5071 0.4445 0.053 Uiso 1 1 calc R U
H14B H -0.0318 0.5232 0.3875 0.053 Uiso 1 1 calc R U
H14C H 0.0432 0.5688 0.3659 0.053 Uiso 1 1 calc R U
C15 C 0.19277(16) 0.0931(4) 0.20733(16) 0.0332(7) Uani 1 1 d . .
H15A H 0.1702 0.0520 0.2484 0.050 Uiso 1 1 calc R U
H15B H 0.1969 0.0196 0.1702 0.050 Uiso 1 1 calc R U
H15C H 0.1657 0.1736 0.1877 0.050 Uiso 1 1 calc R U
C16 C 0.51984(15) 0.3814(4) 0.31801(17) 0.0336(7) Uani 1 1 d . .
H16 H 0.5680 0.3913 0.3162 0.040 Uiso 1 1 calc R U
C17 C 0.47600(16) 0.4720(4) 0.27581(17) 0.0358(8) Uani 1 1 d . .
H17 H 0.4948 0.5421 0.2455 0.043 Uiso 1 1 calc R U
C18 C 0.30767(18) 0.0189(3) 0.26429(18) 0.0369(8) Uani 1 1 d . .
H18A H 0.3533 0.0521 0.2805 0.055 Uiso 1 1 calc R U
H18B H 0.3118 -0.0550 0.2273 0.055 Uiso 1 1 calc R U
H18C H 0.2844 -0.0214 0.3051 0.055 Uiso 1 1 calc R U
C19 C 0.00221(18) 0.2843(4) 0.26247(17) 0.0437(9) Uani 1 1 d . .
H19A H 0.0231 0.3570 0.2326 0.065 Uiso 1 1 calc R U
H19B H -0.0476 0.2935 0.2580 0.065 Uiso 1 1 calc R U
H19C H 0.0155 0.1885 0.2465 0.065 Uiso 1 1 calc R U
C20 C 0.3015(2) 0.2144(4) 0.16752(17) 0.0439(9) Uani 1 1 d . .
H20A H 0.2752 0.2973 0.1494 0.066 Uiso 1 1 calc R U
H20B H 0.3042 0.1427 0.1293 0.066 Uiso 1 1 calc R U
H20C H 0.3477 0.2452 0.1831 0.066 Uiso 1 1 calc R U
C21 C -0.02552(18) 0.1883(5) 0.4120(2) 0.0545(11) Uani 1 1 d . .
H21A H -0.0176 0.0883 0.3985 0.082 Uiso 1 1 calc R U
H21B H -0.0734 0.2134 0.4005 0.082 Uiso 1 1 calc R U
H21C H -0.0154 0.2003 0.4636 0.082 Uiso 1 1 calc R U

loop_
_atom_site_aniso_label
_atom_site_aniso_U_11
_atom_site_aniso_U_22
_atom_site_aniso_U_33
_atom_site_aniso_U_23
_atom_site_aniso_U_13
_atom_site_aniso_U_12
Br1 0.02976(16) 0.02712(16) 0.02303(15) 0.00842(12) 0.00214(11) -0.00526(13)
Cu1 0.02408(18) 0.02241(19) 0.02057(17) 0.00654(14) 0.00125(13) -0.00095(14)
Si1 0.0167(4) 0.0163(4) 0.0144(3) 0.0015(3) 0.0018(3) 0.0005(3)
S1 0.0231(4) 0.0347(4) 0.0330(4) 0.0191(3) 0.0028(3) 0.0058(3)
Si2 0.0255(4) 0.0184(4) 0.0167(4) 0.0028(3) 0.0048(3) 0.0004(3)
Si3 0.0177(4) 0.0345(5) 0.0230(4) 0.0059(4) 0.0009(3) -0.0035(3)
N1 0.0191(11) 0.0162(11) 0.0132(10) -0.0006(9) 0.0019(9) 0.0009(9)
N2 0.0170(11) 0.0146(11) 0.0181(11) -0.0001(9) 0.0012(9) -0.0002(9)
N3 0.0200(12) 0.0187(12) 0.0151(11) 0.0016(9) 0.0018(9) -0.0022(9)
C1 0.0214(14) 0.0135(13) 0.0152(12) 0.0075(10) 0.0021(10) 0.0032(11)
C2 0.0224(14) 0.0187(14) 0.0241(14) -0.0070(11) -0.0001(11) -0.0003(12)
C3 0.0178(13) 0.0173(14) 0.0160(13) 0.0014(11) 0.0016(10) 0.0015(11)
C4 0.0262(15) 0.0217(15) 0.0188(13) 0.0052(12) 0.0037(11) 0.0043(12)
C5 0.0273(16) 0.0287(17) 0.0335(16) -0.0171(14) 0.0046(13) -0.0016(13)
C6 0.0291(15) 0.0211(15) 0.0194(14) -0.0038(11) 0.0078(11) -0.0002(12)
C7 0.0304(16) 0.0257(16) 0.0246(15) 0.0122(13) 0.0039(12) 0.0048(13)
C8 0.0261(15) 0.0273(16) 0.0266(15) -0.0081(13) -0.0031(12) -0.0006(13)
C9 0.0238(15) 0.0309(17) 0.0296(16) 0.0064(13) -0.0025(12) 0.0091(13)
C10 0.0416(19) 0.0210(16) 0.0363(17) 0.0028(13) 0.0080(14) -0.0019(14)
C11 0.0328(17) 0.0195(16) 0.0434(18) -0.0043(14) -0.0008(14) -0.0036(13)
C12 0.0244(15) 0.0285(17) 0.0287(15) 0.0140(13) -0.0006(12) 0.0006(13)
C13 0.0329(17) 0.0371(18) 0.0200(14) 0.0018(13) 0.0063(12) 0.0029(14)
C14 0.0279(17) 0.048(2) 0.0312(17) 0.0000(15) 0.0071(13) 0.0098(15)
C15 0.0335(17) 0.0396(19) 0.0264(15) -0.0148(14) 0.0014(13) -0.0030(15)
C16 0.0155(14) 0.046(2) 0.0393(18) 0.0083(15) 0.0017(13) -0.0004(14)
C17 0.0252(16) 0.044(2) 0.0390(18) 0.0217(16) 0.0079(14) -0.0053(15)
C18 0.0421(19) 0.0243(17) 0.0440(19) -0.0130(15) -0.0019(15) 0.0064(15)
C19 0.0322(18) 0.064(3) 0.0334(18) 0.0002(17) -0.0090(14) -0.0161(17)
C20 0.063(2) 0.043(2) 0.0284(17) -0.0093(15) 0.0245(16) -0.0160(18)
C21 0.0269(18) 0.074(3) 0.062(2) 0.033(2) 0.0038(17) -0.0130(19)

loop_
_atom_type_symbol
_atom_type_description
_atom_type_scat_dispersion_real
_atom_type_scat_dispersion_imag
_atom_type_scat_source
C C 0.0033 0.0016 'International Tables Vol C Tables 4.2.6.8 and 6.1.1.4'
H H 0.0000 0.0000 'International Tables Vol C Tables 4.2.6.8 and 6.1.1.4'
N N 0.0061 0.0033 'International Tables Vol C Tables 4.2.6.8 and 6.1.1.4'
Si Si 0.0817 0.0704 'International Tables Vol C Tables 4.2.6.8 and 6.1.1.4'
S S 0.1246 0.1234 'International Tables Vol C Tables 4.2.6.8 and 6.1.1.4'
Cu Cu 0.3201 1.2651 'International Tables Vol C Tables 4.2.6.8 and 6.1.1.4'
Br Br -0.2901 2.4595 'International Tables Vol C Tables 4.2.6.8 and 6.1.1.4'

loop_
_geom_angle_atom_site_label_1
_geom_angle_atom_site_label_2
_geom_angle_atom_site_label_3
_geom_angle
S1 Cu1 Br1 175.79(3)
N3 Si1 N2 117.59(10)
N3 Si1 N1 117.75(11)
N2 Si1 N1 72.30(10)
N3 Si1 S1 115.00(8)
N2 Si1 S1 112.80(8)
N1 Si1 S1 114.64(8)
N3 Si1 C1 128.97(10)
N2 Si1 C1 36.21(9)
N1 Si1 C1 36.45(10)
S1 Si1 C1 116.01(7)
Si1 S1 Cu1 105.79(4)
N3 Si2 C7 113.43(12)
N3 Si2 C13 110.85(13)
C7 Si2 C13 104.49(14)
N3 Si2 C10 110.20(13)
C7 Si2 C10 106.11(14)
C13 Si2 C10 111.57(14)
N3 Si3 C19 111.64(14)
N3 Si3 C14 109.28(13)
C19 Si3 C14 112.84(17)
N3 Si3 C21 112.70(14)
C19 Si3 C21 103.97(17)
C14 Si3 C21 106.26(18)
C1 N1 C6 131.5(2)
C1 N1 Si1 90.22(16)
C6 N1 Si1 137.40(18)
C1 N2 C2 132.2(2)
C1 N2 Si1 90.57(16)
C2 N2 Si1 135.34(17)
Si1 N3 Si2 123.22(13)
Si1 N3 Si3 117.63(13)
Si2 N3 Si3 119.10(12)
N2 C1 N1 105.9(2)
N2 C1 C3 126.2(2)
N1 C1 C3 127.8(2)
N2 C1 Si1 53.22(13)
N1 C1 Si1 53.33(13)
C3 C1 Si1 170.84(18)
N2 C2 C11 109.8(2)
N2 C2 C8 112.1(2)
C11 C2 C8 110.9(2)
N2 C2 C5 105.0(2)
C11 C2 C5 109.3(2)
C8 C2 C5 109.6(2)
C12 C3 C4 120.1(2)
C12 C3 C1 119.3(2)
C4 C3 C1 120.5(2)
C9 C4 C3 120.0(3)
C9 C4 H4 120.0
C3 C4 H4 120.0
C2 C5 H5A 109.5
C2 C5 H5B 109.5
H5A C5 H5B 109.5
C2 C5 H5C 109.5
H5A C5 H5C 109.5
H5B C5 H5C 109.5
N1 C6 C20 111.3(2)
N1 C6 C18 110.3(2)
C20 C6 C18 110.7(3)
N1 C6 C15 105.8(2)
C20 C6 C15 109.8(3)
C18 C6 C15 108.9(3)
Si2 C7 H7A 109.5
Si2 C7 H7B 109.5
H7A C7 H7B 109.5
Si2 C7 H7C 109.5
H7A C7 H7C 109.5
H7B C7 H7C 109.5
C2 C8 H8A 109.5
C2 C8 H8B 109.5
H8A C8 H8B 109.5
C2 C8 H8C 109.5
H8A C8 H8C 109.5
H8B C8 H8C 109.5
C16 C9 C4 120.0(3)
C16 C9 H9 120.0
C4 C9 H9 120.0
Si2 C10 H10A 109.5
Si2 C10 H10B 109.5
H10A C10 H10B 109.5
Si2 C10 H10C 109.5
H10A C10 H10C 109.5
H10B C10 H10C 109.5
C2 C11 H11A 109.5
C2 C11 H11B 109.5
H11A C11 H11B 109.5
C2 C11 H11C 109.5
H11A C11 H11C 109.5
H11B C11 H11C 109.5
C3 C12 C17 119.5(3)
C3 C12 H12 120.3
C17 C12 H12 120.3
Si2 C13 H13A 109.5
Si2 C13 H13B 109.5
H13A C13 H13B 109.5
Si2 C13 H13C 109.5
H13A C13 H13C 109.5
H13B C13 H13C 109.5
Si3 C14 H14A 109.5
Si3 C14 H14B 109.5
H14A C14 H14B 109.5
Si3 C14 H14C 109.5
H14A C14 H14C 109.5
H14B C14 H14C 109.5
C6 C15 H15A 109.5
C6 C15 H15B 109.5
H15A C15 H15B 109.5
C6 C15 H15C 109.5
H15A C15 H15C 109.5
H15B C15 H15C 109.5
C9 C16 C17 120.1(3)
C9 C16 H16 119.9
C17 C16 H16 119.9
C16 C17 C12 120.3(3)
C16 C17 H17 119.9
C12 C17 H17 119.9
C6 C18 H18A 109.5
C6 C18 H18B 109.5
H18A C18 H18B 109.5
C6 C18 H18C 109.5
H18A C18 H18C 109.5
H18B C18 H18C 109.5
Si3 C19 H19A 109.5
Si3 C19 H19B 109.5
H19A C19 H19B 109.5
Si3 C19 H19C 109.5
H19A C19 H19C 109.5
H19B C19 H19C 109.5
C6 C20 H20A 109.5
C6 C20 H20B 109.5
H20A C20 H20B 109.5
C6 C20 H20C 109.5
H20A C20 H20C 109.5
H20B C20 H20C 109.5
Si3 C21 H21A 109.5
Si3 C21 H21B 109.5
H21A C21 H21B 109.5
Si3 C21 H21C 109.5
H21A C21 H21C 109.5
H21B C21 H21C 109.5

loop_
_geom_bond_atom_site_label_1
_geom_bond_atom_site_label_2
_geom_bond_distance
Br1 Cu1 2.2316(4)
Cu1 S1 2.1304(8)
Si1 N3 1.702(2)
Si1 N2 1.814(2)
Si1 N1 1.816(2)
Si1 S1 2.0491(10)
Si1 C1 2.265(3)
Si2 N3 1.776(2)
Si2 C7 1.868(3)
Si2 C13 1.869(3)
Si2 C10 1.870(3)
Si3 N3 1.798(2)
Si3 C19 1.860(3)
Si3 C14 1.866(3)
Si3 C21 1.870(3)
N1 C1 1.345(3)
N1 C6 1.485(3)
N2 C1 1.338(3)
N2 C2 1.493(3)
C1 C3 1.489(4)
C2 C11 1.527(4)
C2 C8 1.529(4)
C2 C5 1.536(4)
C3 C12 1.389(4)
C3 C4 1.390(4)
C4 C9 1.385(4)
C4 H4 0.9300
C5 H5A 0.9600
C5 H5B 0.9600
C5 H5C 0.9600
C6 C20 1.526(4)
C6 C18 1.525(4)
C6 C15 1.531(4)
C7 H7A 0.9600
C7 H7B 0.9600
C7 H7C 0.9600
C8 H8A 0.9600
C8 H8B 0.9600
C8 H8C 0.9600
C9 C16 1.379(4)
C9 H9 0.9300
C10 H10A 0.9600
C10 H10B 0.9600
C10 H10C 0.9600
C11 H11A 0.9600
C11 H11B 0.9600
C11 H11C 0.9600
C12 C17 1.387(4)
C12 H12 0.9300
C13 H13A 0.9600
C13 H13B 0.9600
C13 H13C 0.9600
C14 H14A 0.9600
C14 H14B 0.9600
C14 H14C 0.9600
C15 H15A 0.9600
C15 H15B 0.9600
C15 H15C 0.9600
C16 C17 1.387(4)
C16 H16 0.9300
C17 H17 0.9300
C18 H18A 0.9600
C18 H18B 0.9600
C18 H18C 0.9600
C19 H19A 0.9600
C19 H19B 0.9600
C19 H19C 0.9600
C20 H20A 0.9600
C20 H20B 0.9600
C20 H20C 0.9600
C21 H21A 0.9600
C21 H21B 0.9600
C21 H21C 0.9600

loop_
_platon_squeeze_void_nr
_platon_squeeze_void_average_x
_platon_squeeze_void_average_y
_platon_squeeze_void_average_z
_platon_squeeze_void_volume
_platon_squeeze_void_count_electrons
_platon_squeeze_void_content
1 0.500 -0.025 0.000 204 51 ' '
2 0.500 -0.015 0.500 204 51 ' '
